data_4119647
loop_
_publ_author_name
'Han-Yuan Gong'
'Brett M. Rambo'
'Vincent M. Lynch'
'Karin M. Keller'
'Jonathan L. Sessler'

_publ_contact_author_address
;
Department of Chemistry & Biochemistry, 
1 University Station A5300,
University of Texas at Austin, Austin, Texas, 78712-0165, USA;
College of Chemistry, Beijing Normal University, Beijing, 100875 (P. R. China); 
Department of Chemistry, Yonsei University, Seoul, 120-749, Korea;
;
_publ_contact_author_email
;
hyg2070@iccas.ac.cn; sessler@mail.utexas.edu
;
_publ_contact_author_name
;
Han-Yuan Gong and Jonathan L. Sessler
;
_publ_section_title
;
 "Texas-Sized" Molecular Boxes: Building Blocks for the Construction of
 Anion-Induced Supramolecular Species via Self-Assembly
;
_journal_name_full 'Journal of the American Chemical Society'
_journal_page_first 6330
_journal_page_last 6337
_journal_paper_doi 10.1021/ja401893w
_journal_volume 135
_journal_year 2013
_chemical_formula_sum 'C50 H62 F24 N14 O4 P4'
_chemical_formula_weight 1503.02
_chemical_name_common
;
cyclo[2](2,6-di(1H-imidazol-1-yl)pyridine)[2](1,4-dimethylenebenzene)
_ 4 PF6_ 4 CH3CN
;
_chemical_name_systematic
; 
 ? 
;
_space_group_IT_number 2
_symmetry_cell_setting triclinic
_symmetry_space_group_name_Hall '-P 1'
_symmetry_space_group_name_H-M 'P -1'
_atom_sites_solution_hydrogens geom
_atom_sites_solution_primary direct
_atom_sites_solution_secondary difmap
_audit_creation_method SHELXL-97
_cell_angle_alpha 67.11(3)
_cell_angle_beta 77.01(3)
_cell_angle_gamma 84.97(3)
_cell_formula_units_Z 1
_cell_length_a 10.014(2)
_cell_length_b 13.054(3)
_cell_length_c 13.797(3)
_cell_measurement_reflns_used 5692
_cell_measurement_temperature 223(2)
_cell_measurement_theta_max 11.34
_cell_measurement_theta_min 1.64
_cell_volume 1619.0(7)
_computing_cell_refinement 'CrystalClear (Rigaku Inc., 2008)'
_computing_data_collection 'CrystalClear (Rigaku Inc., 2008)'
_computing_data_reduction 'CrystalClear (Rigaku Inc., 2008)'
_computing_structure_refinement 'SHELXL-97 (Sheldrick, 1997)'
_computing_structure_solution 'SHELXS-97 (Sheldrick, 1990)'
_diffrn_ambient_temperature 223(2)
_diffrn_detector_area_resol_mean 13.6612
_diffrn_measured_fraction_theta_full 0.997
_diffrn_measured_fraction_theta_max 0.997
_diffrn_measurement_device
;
Mercury2 (2x2 bin mode)
;
_diffrn_measurement_method dtprofit.ref
_diffrn_radiation_monochromator graphite
_diffrn_radiation_source 'fine-focus sealed tube'
_diffrn_radiation_type MoK\a
_diffrn_radiation_wavelength 0.71073
_diffrn_reflns_av_R_equivalents 0.0378
_diffrn_reflns_av_sigmaI/netI 0.0718
_diffrn_reflns_limit_h_max 11
_diffrn_reflns_limit_h_min -11
_diffrn_reflns_limit_k_max 15
_diffrn_reflns_limit_k_min -15
_diffrn_reflns_limit_l_max 15
_diffrn_reflns_limit_l_min -16
_diffrn_reflns_number 11411
_diffrn_reflns_theta_full 25.00
_diffrn_reflns_theta_max 25.00
_diffrn_reflns_theta_min 1.64
_exptl_absorpt_coefficient_mu 0.241
_exptl_absorpt_correction_T_max 1.0000
_exptl_absorpt_correction_T_min 0.9045
_exptl_absorpt_correction_type multi-scan
_exptl_crystal_colour colorless
_exptl_crystal_density_diffrn 1.542
_exptl_crystal_description Prism
_exptl_crystal_F_000 768
_exptl_crystal_size_max 0.187
_exptl_crystal_size_mid 0.086
_exptl_crystal_size_min 0.034
_refine_diff_density_max 0.776
_refine_diff_density_min -0.506
_refine_diff_density_rms 0.145
_refine_ls_extinction_coef 0.0090(11)
_refine_ls_extinction_expression Fc^*^=kFc[1+0.001xFc^2^\l^3^/sin(2\q)]^-1/4^
_refine_ls_extinction_method SHELXL
_refine_ls_goodness_of_fit_ref 1.024
_refine_ls_hydrogen_treatment constr
_refine_ls_matrix_type full
_refine_ls_number_parameters 434
_refine_ls_number_reflns 5692
_refine_ls_number_restraints 288
_refine_ls_restrained_S_all 1.024
_refine_ls_R_factor_all 0.1193
_refine_ls_R_factor_gt 0.0645
_refine_ls_shift/su_max 0.000
_refine_ls_shift/su_mean 0.000
_refine_ls_structure_factor_coef Fsqd
_refine_ls_weighting_details 'calc w=1/[\s^2^(Fo^2^)+(0.0500P)^2^+7.5000P] where P=(Fo^2^+2Fc^2^)/3'
_refine_ls_weighting_scheme calc
_refine_ls_wR_factor_gt 0.1351
_refine_ls_wR_factor_ref 0.2221
_reflns_number_gt 3427
_reflns_number_total 5692
_reflns_threshold_expression >2sigma(I)
_cod_data_source_file ja401893w_si_001.cif
_cod_data_source_block macrocycle1a
_cod_original_cell_volume 1619.1(6)
_cod_database_code 4119647

loop_
_symmetry_equiv_pos_as_xyz
'x, y, z'
'-x, -y, -z'

loop_
_atom_site_label
_atom_site_type_symbol
_atom_site_fract_x
_atom_site_fract_y
_atom_site_fract_z
_atom_site_U_iso_or_equiv
_atom_site_adp_type
_atom_site_occupancy
_atom_site_symmetry_multiplicity
_atom_site_calc_flag
_atom_site_refinement_flags
P1 P 1.47002(16) 1.17149(13) 0.14178(13) 0.0437(4) Uani 1 1 d U
P2 P 1.20656(19) 1.49279(15) -0.28086(15) 0.0564(5) Uani 1 1 d U
F1 F 1.3158(4) 1.1585(4) 0.2028(4) 0.121(2) Uani 1 1 d U
F2 F 1.4577(5) 1.0707(3) 0.1079(4) 0.0833(14) Uani 1 1 d U
F3 F 1.4871(6) 1.2749(3) 0.1718(4) 0.0916(15) Uani 1 1 d U
F4 F 1.5146(5) 1.0872(3) 0.2499(3) 0.0792(13) Uani 1 1 d U
F5 F 1.4255(4) 1.2567(3) 0.0353(3) 0.0568(10) Uani 1 1 d U
F6 F 1.6253(4) 1.1849(3) 0.0809(3) 0.0664(11) Uani 1 1 d U
F7 F 1.1582(6) 1.4135(7) -0.3214(7) 0.166(3) Uani 1 1 d U
F8 F 1.2572(7) 1.5699(6) -0.2310(6) 0.146(2) Uani 1 1 d U
F9 F 1.1542(7) 1.6008(6) -0.3613(4) 0.157(3) Uani 1 1 d U
F10 F 1.2657(6) 1.3917(5) -0.1943(5) 0.132(2) Uani 1 1 d U
F11 F 1.0660(5) 1.4797(4) -0.1969(4) 0.0999(17) Uani 1 1 d U
F12 F 1.3509(5) 1.5040(4) -0.3586(4) 0.0999(16) Uani 1 1 d U
N1 N 1.1354(4) 1.9074(4) -0.5623(3) 0.0362(10) Uani 1 1 d U
N2 N 1.1119(4) 1.8642(3) -0.3915(3) 0.0345(10) Uani 1 1 d U
N3 N 0.9618(4) 1.7364(3) -0.2542(3) 0.0332(10) Uani 1 1 d U
N4 N 0.8133(4) 1.5974(3) -0.1351(3) 0.0343(10) Uani 1 1 d U
N5 N 0.6785(5) 1.5042(4) -0.1740(4) 0.0402(11) Uani 1 1 d U
N6 N 1.3959(5) 1.2605(4) -0.4933(4) 0.0506(13) Uani 1 1 d U
N7 N 1.1703(6) 1.1069(4) -0.1237(5) 0.0566(14) Uani 1 1 d U
O1 O 1.1883(5) 1.2745(4) -0.5396(4) 0.0672(14) Uani 1 1 d U
O2 O 1.1852(5) 1.0716(4) -0.2737(4) 0.0664(13) Uani 1 1 d U
C1 C 1.1190(6) 1.9054(5) -0.6663(4) 0.0435(14) Uani 1 1 d U
H1A H 1.1553 1.9739 -0.7242 0.052 Uiso 1 1 calc R
H1B H 1.0222 1.9021 -0.6649 0.052 Uiso 1 1 calc R
C2 C 1.0726(6) 1.8386(5) -0.4662(4) 0.0394(13) Uani 1 1 d U
H2A H 1.0119 1.7824 -0.4529 0.047 Uiso 1 1 calc R
C3 C 1.2153(6) 1.9807(5) -0.5489(5) 0.0463(15) Uani 1 1 d U
H3A H 1.2690 2.0379 -0.6036 0.056 Uiso 1 1 calc R
C4 C 1.2010(6) 1.9541(5) -0.4432(5) 0.0460(15) Uani 1 1 d U
H4A H 1.2427 1.9891 -0.4105 0.055 Uiso 1 1 calc R
C5 C 1.0671(5) 1.8030(4) -0.2780(4) 0.0327(12) Uani 1 1 d U
C6 C 1.1342(6) 1.8101(5) -0.2039(5) 0.0415(13) Uani 1 1 d U
H6A H 1.2088 1.8570 -0.2242 0.050 Uiso 1 1 calc R
C7 C 1.0840(6) 1.7432(5) -0.0970(5) 0.0465(15) Uani 1 1 d U
H7A H 1.1245 1.7457 -0.0436 0.056 Uiso 1 1 calc R
C8 C 0.9750(6) 1.6733(5) -0.0698(5) 0.0424(14) Uani 1 1 d U
H8A H 0.9401 1.6284 0.0014 0.051 Uiso 1 1 calc R
C9 C 0.9192(5) 1.6724(4) -0.1525(4) 0.0340(12) Uani 1 1 d U
C10 C 0.7689(5) 1.5870(4) -0.2160(4) 0.0362(12) Uani 1 1 d U
H10A H 0.7966 1.6302 -0.2887 0.043 Uiso 1 1 calc R
C11 C 0.7481(6) 1.5176(5) -0.0389(5) 0.0437(14) Uani 1 1 d U
H11A H 0.7599 1.5063 0.0295 0.052 Uiso 1 1 calc R
C12 C 0.6647(6) 1.4598(5) -0.0629(5) 0.0473(15) Uani 1 1 d U
H12A H 0.6083 1.4009 -0.0142 0.057 Uiso 1 1 calc R
C13 C 0.6077(6) 1.4664(5) -0.2366(5) 0.0475(15) Uani 1 1 d U
H13A H 0.6013 1.5279 -0.3034 0.057 Uiso 1 1 calc R
H13B H 0.5152 1.4440 -0.1965 0.057 Uiso 1 1 calc R
C14 C 0.6795(5) 1.3700(5) -0.2618(5) 0.0390(13) Uani 1 1 d U
C15 C 0.7968(6) 1.3863(5) -0.3417(5) 0.0542(17) Uani 1 1 d U
H15A H 0.8324 1.4577 -0.3799 0.065 Uiso 1 1 calc R
C16 C 0.8617(6) 1.2993(5) -0.3658(5) 0.0506(16) Uani 1 1 d U
H16A H 0.9411 1.3121 -0.4190 0.061 Uiso 1 1 calc R
C17 C 0.8087(5) 1.1924(4) -0.3110(4) 0.0362(12) Uani 1 1 d U
C18 C 0.6923(6) 1.1751(5) -0.2303(4) 0.0465(15) Uani 1 1 d U
H18A H 0.6568 1.1037 -0.1918 0.056 Uiso 1 1 calc R
C19 C 0.6281(6) 1.2639(5) -0.2063(5) 0.0488(15) Uani 1 1 d U
H19A H 0.5497 1.2513 -0.1522 0.059 Uiso 1 1 calc R
C20 C 1.2643(6) 1.2833(5) -0.4828(5) 0.0514(16) Uani 1 1 d U
H20A H 1.2241 1.3082 -0.4283 0.062 Uiso 1 1 calc R
C21 C 1.4720(8) 1.2690(7) -0.4189(7) 0.082(2) Uani 1 1 d U
H21A H 1.4141 1.3000 -0.3715 0.123 Uiso 1 1 calc R
H21B H 1.5501 1.3164 -0.4585 0.123 Uiso 1 1 calc R
H21C H 1.5022 1.1964 -0.3776 0.123 Uiso 1 1 calc R
C22 C 1.4657(8) 1.2159(7) -0.5713(6) 0.077(2) Uani 1 1 d U
H22A H 1.4048 1.2155 -0.6159 0.116 Uiso 1 1 calc R
H22B H 1.4949 1.1412 -0.5350 0.116 Uiso 1 1 calc R
H22C H 1.5442 1.2610 -0.6152 0.116 Uiso 1 1 calc R
C23 C 1.2327(8) 1.0732(5) -0.1991(6) 0.0611(18) Uani 1 1 d U
H23A H 1.3220 1.0477 -0.1968 0.073 Uiso 1 1 calc R
C24 C 1.0328(9) 1.1514(8) -0.1227(7) 0.089(3) Uani 1 1 d U
H24A H 0.9989 1.1446 -0.1797 0.133 Uiso 1 1 calc R
H24B H 1.0338 1.2283 -0.1328 0.133 Uiso 1 1 calc R
H24C H 0.9743 1.1107 -0.0549 0.133 Uiso 1 1 calc R
C25 C 1.2402(9) 1.1089(7) -0.0411(6) 0.080(2) Uani 1 1 d U
H25A H 1.3298 1.0767 -0.0504 0.120 Uiso 1 1 calc R
H25B H 1.1879 1.0668 0.0290 0.120 Uiso 1 1 calc R
H25C H 1.2484 1.1843 -0.0483 0.120 Uiso 1 1 calc R

loop_
_atom_site_aniso_label
_atom_site_aniso_U_11
_atom_site_aniso_U_22
_atom_site_aniso_U_33
_atom_site_aniso_U_23
_atom_site_aniso_U_13
_atom_site_aniso_U_12
P1 0.0432(9) 0.0380(8) 0.0407(9) -0.0093(7) -0.0012(7) 0.0007(6)
P2 0.0598(11) 0.0570(11) 0.0526(11) -0.0250(9) -0.0099(8) 0.0142(8)
F1 0.059(3) 0.106(4) 0.101(4) 0.035(3) 0.032(2) 0.023(3)
F2 0.095(3) 0.044(2) 0.126(4) -0.033(2) -0.048(3) -0.007(2)
F3 0.159(5) 0.063(3) 0.074(3) -0.043(2) -0.043(3) 0.022(3)
F4 0.096(3) 0.070(3) 0.047(2) -0.004(2) -0.011(2) 0.028(2)
F5 0.062(2) 0.050(2) 0.051(2) -0.0072(17) -0.0188(17) -0.0004(17)
F6 0.044(2) 0.075(3) 0.071(3) -0.022(2) -0.0043(18) -0.0068(18)
F7 0.108(4) 0.247(7) 0.239(7) -0.207(7) 0.001(5) -0.031(5)
F8 0.171(6) 0.153(6) 0.152(6) -0.104(5) -0.017(5) -0.028(4)
F9 0.197(6) 0.154(5) 0.064(3) -0.009(3) -0.019(4) 0.103(5)
F10 0.095(4) 0.107(4) 0.126(5) 0.016(3) -0.018(3) 0.037(3)
F11 0.077(3) 0.113(4) 0.082(3) -0.028(3) 0.008(2) 0.033(3)
F12 0.085(3) 0.106(4) 0.088(3) -0.035(3) 0.019(3) 0.002(3)
N1 0.040(3) 0.034(2) 0.032(2) -0.011(2) -0.0066(19) -0.0030(19)
N2 0.034(2) 0.034(2) 0.034(2) -0.013(2) -0.0049(19) -0.0035(18)
N3 0.030(2) 0.034(2) 0.033(2) -0.011(2) -0.0044(18) -0.0004(18)
N4 0.036(2) 0.035(2) 0.031(2) -0.012(2) -0.0054(19) 0.0012(19)
N5 0.040(3) 0.037(3) 0.044(3) -0.017(2) -0.007(2) -0.002(2)
N6 0.049(3) 0.066(3) 0.049(3) -0.030(3) -0.020(2) 0.005(2)
N7 0.064(4) 0.058(3) 0.060(3) -0.029(3) -0.029(3) 0.007(3)
O1 0.059(3) 0.094(4) 0.049(3) -0.020(3) -0.020(2) -0.011(3)
O2 0.084(3) 0.064(3) 0.070(3) -0.038(3) -0.033(3) 0.012(2)
C1 0.055(4) 0.045(3) 0.032(3) -0.014(3) -0.015(3) 0.001(3)
C2 0.046(3) 0.040(3) 0.033(3) -0.013(3) -0.009(2) -0.007(2)
C3 0.056(4) 0.041(3) 0.040(3) -0.016(3) 0.000(3) -0.012(3)
C4 0.047(3) 0.048(3) 0.044(3) -0.020(3) -0.001(3) -0.018(3)
C5 0.034(3) 0.032(3) 0.032(3) -0.014(2) -0.004(2) 0.002(2)
C6 0.037(3) 0.048(3) 0.045(3) -0.022(3) -0.010(3) -0.004(2)
C7 0.058(4) 0.051(4) 0.038(3) -0.021(3) -0.017(3) -0.003(3)
C8 0.050(3) 0.043(3) 0.033(3) -0.015(3) -0.005(3) -0.001(3)
C9 0.036(3) 0.032(3) 0.034(3) -0.014(2) -0.005(2) 0.000(2)
C10 0.030(3) 0.038(3) 0.039(3) -0.014(2) -0.005(2) -0.001(2)
C11 0.049(3) 0.040(3) 0.033(3) -0.008(3) 0.004(3) -0.009(3)
C12 0.050(4) 0.037(3) 0.044(3) -0.006(3) -0.002(3) -0.007(3)
C13 0.037(3) 0.049(4) 0.060(4) -0.023(3) -0.013(3) -0.003(3)
C14 0.033(3) 0.043(3) 0.044(3) -0.018(3) -0.009(2) -0.006(2)
C15 0.055(4) 0.036(3) 0.061(4) -0.011(3) -0.001(3) -0.011(3)
C16 0.046(4) 0.046(4) 0.053(4) -0.017(3) 0.003(3) -0.009(3)
C17 0.040(3) 0.041(3) 0.031(3) -0.015(2) -0.012(2) -0.005(2)
C18 0.058(4) 0.043(3) 0.034(3) -0.013(3) 0.002(3) -0.016(3)
C19 0.050(4) 0.049(4) 0.045(3) -0.021(3) 0.006(3) -0.015(3)
C20 0.050(4) 0.065(4) 0.043(3) -0.023(3) -0.009(3) -0.004(3)
C21 0.066(5) 0.116(7) 0.084(6) -0.046(5) -0.040(4) -0.001(4)
C22 0.065(5) 0.094(6) 0.076(5) -0.042(5) -0.006(4) 0.006(4)
C23 0.078(5) 0.052(4) 0.066(5) -0.028(4) -0.034(4) 0.015(3)
C24 0.082(6) 0.124(7) 0.083(6) -0.064(5) -0.026(5) 0.019(5)
C25 0.097(6) 0.092(6) 0.074(5) -0.041(5) -0.043(5) -0.001(5)

loop_
_atom_type_symbol
_atom_type_description
_atom_type_scat_dispersion_real
_atom_type_scat_dispersion_imag
_atom_type_scat_source
C C 0.0033 0.0016 'International Tables Vol C Tables 4.2.6.8 and 6.1.1.4'
H H 0.0000 0.0000 'International Tables Vol C Tables 4.2.6.8 and 6.1.1.4'
N N 0.0061 0.0033 'International Tables Vol C Tables 4.2.6.8 and 6.1.1.4'
O O 0.0106 0.0060 'International Tables Vol C Tables 4.2.6.8 and 6.1.1.4'
F F 0.0171 0.0103 'International Tables Vol C Tables 4.2.6.8 and 6.1.1.4'
P P 0.1023 0.0942 'International Tables Vol C Tables 4.2.6.8 and 6.1.1.4'

loop_
_geom_angle_atom_site_label_1
_geom_angle_atom_site_label_2
_geom_angle_atom_site_label_3
_geom_angle
_geom_angle_site_symmetry_1
_geom_angle_site_symmetry_3
F1 P1 F2 91.4(3) . .
F1 P1 F6 179.6(3) . .
F2 P1 F6 88.9(2) . .
F1 P1 F5 89.9(2) . .
F2 P1 F5 91.0(2) . .
F6 P1 F5 90.3(2) . .
F1 P1 F3 90.6(3) . .
F2 P1 F3 177.7(3) . .
F6 P1 F3 89.1(3) . .
F5 P1 F3 87.9(2) . .
F1 P1 F4 89.9(2) . .
F2 P1 F4 89.9(2) . .
F6 P1 F4 89.9(2) . .
F5 P1 F4 179.0(2) . .
F3 P1 F4 91.1(3) . .
F7 P2 F9 96.6(5) . .
F7 P2 F10 89.6(5) . .
F9 P2 F10 173.7(4) . .
F7 P2 F12 91.3(3) . .
F9 P2 F12 91.7(3) . .
F10 P2 F12 88.0(3) . .
F7 P2 F11 90.8(3) . .
F9 P2 F11 90.7(3) . .
F10 P2 F11 89.3(3) . .
F12 P2 F11 176.6(3) . .
F7 P2 F8 176.4(5) . .
F9 P2 F8 86.7(4) . .
F10 P2 F8 87.0(4) . .
F12 P2 F8 90.1(3) . .
F11 P2 F8 87.7(3) . .
C2 N1 C3 108.8(5) . .
C2 N1 C1 124.5(5) . .
C3 N1 C1 126.7(5) . .
C2 N2 C4 108.7(5) . .
C2 N2 C5 122.9(4) . .
C4 N2 C5 128.4(5) . .
C9 N3 C5 117.4(5) . .
C10 N4 C11 108.3(5) . .
C10 N4 C9 123.0(4) . .
C11 N4 C9 128.5(5) . .
C10 N5 C12 108.7(5) . .
C10 N5 C13 124.8(5) . .
C12 N5 C13 126.5(5) . .
C20 N6 C22 121.3(6) . .
C20 N6 C21 120.6(6) . .
C22 N6 C21 117.8(6) . .
C23 N7 C24 120.7(6) . .
C23 N7 C25 121.3(6) . .
C24 N7 C25 117.8(6) . .
N1 C1 C17 112.8(4) . 2_784
N1 C1 H1A 109.0 . .
C17 C1 H1A 109.0 2_784 .
N1 C1 H1B 109.0 . .
C17 C1 H1B 109.0 2_784 .
H1A C1 H1B 107.8 . .
N1 C2 N2 108.1(5) . .
N1 C2 H2A 125.9 . .
N2 C2 H2A 125.9 . .
C4 C3 N1 107.5(5) . .
C4 C3 H3A 126.2 . .
N1 C3 H3A 126.2 . .
C3 C4 N2 106.9(5) . .
C3 C4 H4A 126.6 . .
N2 C4 H4A 126.6 . .
N3 C5 C6 124.7(5) . .
N3 C5 N2 113.3(4) . .
C6 C5 N2 122.0(5) . .
C5 C6 C7 116.2(5) . .
C5 C6 H6A 121.9 . .
C7 C6 H6A 121.9 . .
C8 C7 C6 120.5(5) . .
C8 C7 H7A 119.8 . .
C6 C7 H7A 119.8 . .
C7 C8 C9 117.4(5) . .
C7 C8 H8A 121.3 . .
C9 C8 H8A 121.3 . .
N3 C9 C8 123.8(5) . .
N3 C9 N4 113.7(5) . .
C8 C9 N4 122.4(5) . .
N5 C10 N4 108.4(5) . .
N5 C10 H10A 125.8 . .
N4 C10 H10A 125.8 . .
C12 C11 N4 107.3(5) . .
C12 C11 H11A 126.3 . .
N4 C11 H11A 126.3 . .
C11 C12 N5 107.3(5) . .
C11 C12 H12A 126.3 . .
N5 C12 H12A 126.3 . .
N5 C13 C14 112.8(5) . .
N5 C13 H13A 109.0 . .
C14 C13 H13A 109.0 . .
N5 C13 H13B 109.0 . .
C14 C13 H13B 109.0 . .
H13A C13 H13B 107.8 . .
C19 C14 C15 118.5(5) . .
C19 C14 C13 120.4(5) . .
C15 C14 C13 121.2(5) . .
C16 C15 C14 121.5(6) . .
C16 C15 H15A 119.3 . .
C14 C15 H15A 119.3 . .
C15 C16 C17 120.1(6) . .
C15 C16 H16A 120.0 . .
C17 C16 H16A 120.0 . .
C18 C17 C16 118.8(5) . .
C18 C17 C1 120.0(5) . 2_784
C16 C17 C1 121.0(5) . 2_784
C17 C18 C19 120.4(5) . .
C17 C18 H18A 119.8 . .
C19 C18 H18A 119.8 . .
C14 C19 C18 120.7(5) . .
C14 C19 H19A 119.7 . .
C18 C19 H19A 119.7 . .
O1 C20 N6 125.8(6) . .
O1 C20 H20A 117.1 . .
N6 C20 H20A 117.1 . .
N6 C21 H21A 109.5 . .
N6 C21 H21B 109.5 . .
H21A C21 H21B 109.5 . .
N6 C21 H21C 109.5 . .
H21A C21 H21C 109.5 . .
H21B C21 H21C 109.5 . .
N6 C22 H22A 109.5 . .
N6 C22 H22B 109.5 . .
H22A C22 H22B 109.5 . .
N6 C22 H22C 109.5 . .
H22A C22 H22C 109.5 . .
H22B C22 H22C 109.5 . .
O2 C23 N7 126.5(7) . .
O2 C23 H23A 116.8 . .
N7 C23 H23A 116.8 . .
N7 C24 H24A 109.5 . .
N7 C24 H24B 109.5 . .
H24A C24 H24B 109.5 . .
N7 C24 H24C 109.5 . .
H24A C24 H24C 109.5 . .
H24B C24 H24C 109.5 . .
N7 C25 H25A 109.5 . .
N7 C25 H25B 109.5 . .
H25A C25 H25B 109.5 . .
N7 C25 H25C 109.5 . .
H25A C25 H25C 109.5 . .
H25B C25 H25C 109.5 . .

loop_
_geom_bond_atom_site_label_1
_geom_bond_atom_site_label_2
_geom_bond_distance
_geom_bond_site_symmetry_2
P1 F1 1.573(4) .
P1 F2 1.581(4) .
P1 F6 1.581(4) .
P1 F5 1.590(4) .
P1 F3 1.590(4) .
P1 F4 1.603(4) .
P2 F7 1.509(6) .
P2 F9 1.553(5) .
P2 F10 1.573(5) .
P2 F12 1.575(5) .
P2 F11 1.584(5) .
P2 F8 1.591(6) .
N1 C2 1.325(7) .
N1 C3 1.389(7) .
N1 C1 1.490(7) .
N2 C2 1.342(7) .
N2 C4 1.389(7) .
N2 C5 1.438(6) .
N3 C9 1.316(6) .
N3 C5 1.326(6) .
N4 C10 1.347(7) .
N4 C11 1.388(7) .
N4 C9 1.423(7) .
N5 C10 1.331(7) .
N5 C12 1.391(7) .
N5 C13 1.470(7) .
N6 C20 1.314(8) .
N6 C22 1.437(8) .
N6 C21 1.450(8) .
N7 C23 1.297(8) .
N7 C24 1.446(9) .
N7 C25 1.474(8) .
O1 C20 1.247(7) .
O2 C23 1.234(8) .
C1 C17 1.517(8) 2_784
C1 H1A 0.9700 .
C1 H1B 0.9700 .
C2 H2A 0.9300 .
C3 C4 1.338(8) .
C3 H3A 0.9300 .
C4 H4A 0.9300 .
C5 C6 1.378(7) .
C6 C7 1.389(8) .
C6 H6A 0.9300 .
C7 C8 1.374(8) .
C7 H7A 0.9300 .
C8 C9 1.383(8) .
C8 H8A 0.9300 .
C10 H10A 0.9300 .
C11 C12 1.344(8) .
C11 H11A 0.9300 .
C12 H12A 0.9300 .
C13 C14 1.513(8) .
C13 H13A 0.9700 .
C13 H13B 0.9700 .
C14 C19 1.376(8) .
C14 C15 1.385(8) .
C15 C16 1.375(8) .
C15 H15A 0.9300 .
C16 C17 1.389(8) .
C16 H16A 0.9300 .
C17 C18 1.384(7) .
C17 C1 1.517(8) 2_784
C18 C19 1.392(8) .
C18 H18A 0.9300 .
C19 H19A 0.9300 .
C20 H20A 0.9300 .
C21 H21A 0.9600 .
C21 H21B 0.9600 .
C21 H21C 0.9600 .
C22 H22A 0.9600 .
C22 H22B 0.9600 .
C22 H22C 0.9600 .
C23 H23A 0.9300 .
C24 H24A 0.9600 .
C24 H24B 0.9600 .
C24 H24C 0.9600 .
C25 H25A 0.9600 .
C25 H25B 0.9600 .
C25 H25C 0.9600 .
